data_2103326
loop_
_publ_author_name
'Garden, Simon J.'
'Fontes, Silvia P.'
'Wardell, James L.'
'Skakle, Janet M. S.'
'Low, John N.'
'Glidewell, Christopher'

_publ_section_title
;
 Interplay of hydrogen bonds, iodo&#x00B7;&#x00B7;&#x00B7;nitro
 interactions and aromatic \p&#x00B7;&#x00B7;&#x00B7;\p stacking
 interactions in iodo-nitroanilines
;
_journal_issue 4
_journal_name_full 'Acta Crystallographica Section B'
_journal_page_first 701
_journal_page_last 709
_journal_paper_doi 10.1107/S0108768102007978
_journal_volume 58
_journal_year 2002
_chemical_formula_moiety 'C6 H5 I N2 O2'
_chemical_formula_sum 'C6 H5 I N2 O2'
_chemical_formula_weight 264.02
_chemical_name_systematic
;
2-Iodo-5-nitro-aniline
;
_space_group_IT_number 2
_symmetry_cell_setting triclinic
_symmetry_space_group_name_Hall '-P 1'
_symmetry_space_group_name_H-M 'P -1'
_atom_sites_solution_hydrogens geom
_atom_sites_solution_primary direct
_atom_sites_solution_secondary difmap
_cell_angle_alpha 71.422(4)
_cell_angle_beta 85.285(4)
_cell_angle_gamma 86.125(4)
_cell_formula_units_Z 2
_cell_length_a 6.4236(15)
_cell_length_b 7.4979(18)
_cell_length_c 8.293(2)
_cell_measurement_reflns_used 1674
_cell_measurement_temperature 120(2)
_cell_measurement_theta_max 28.44
_cell_measurement_theta_min 2.60
_cell_volume 376.96(16)
_computing_cell_refinement 'SMART (Bruker, 1997)'
_computing_data_collection 'SMART (Bruker, 1997)'
_computing_data_reduction 'SHELXTL (Bruker, 1997)'
_computing_molecular_graphics 'PLATON (Spek, 2002)'
_computing_publication_material 'SHELXL-97 (Sheldrick, 1997) and  PRPKAPPA (Ferguson, 1999)'
_computing_structure_refinement 'SHELXL-97 (Sheldrick, 1997)'
_computing_structure_solution 'SHELXS-97 (Sheldrick, 1997)'
_diffrn_ambient_temperature 120(2)
_diffrn_measured_fraction_theta_full 0.980
_diffrn_measured_fraction_theta_max 0.880
_diffrn_measurement_device_type Kappa-CCD
_diffrn_measurement_method '\f scans, and \w scans with \k offsets'
_diffrn_radiation_monochromator graphite
_diffrn_radiation_source 'fine-focus sealed X-ray tube'
_diffrn_radiation_type 'Mo K\a'
_diffrn_radiation_wavelength 0.71073
_diffrn_reflns_av_R_equivalents 0.0248
_diffrn_reflns_av_sigmaI/netI 0.0180
_diffrn_reflns_limit_h_max 7
_diffrn_reflns_limit_h_min -8
_diffrn_reflns_limit_k_max 9
_diffrn_reflns_limit_k_min -10
_diffrn_reflns_limit_l_max 10
_diffrn_reflns_limit_l_min -10
_diffrn_reflns_number 2274
_diffrn_reflns_theta_full 26.50
_diffrn_reflns_theta_max 28.44
_diffrn_reflns_theta_min 2.60
_diffrn_standards_decay_% 0
_exptl_absorpt_coefficient_mu 4.195
_exptl_absorpt_correction_T_max 0.850
_exptl_absorpt_correction_T_min 0.434
_exptl_absorpt_correction_type multi-scan
_exptl_absorpt_process_details 'SADABS (Bruker, 1997)'
_exptl_crystal_colour orange
_exptl_crystal_density_diffrn 2.326
_exptl_crystal_density_method 'not measured'
_exptl_crystal_description plate
_exptl_crystal_F_000 248
_exptl_crystal_size_max 0.24
_exptl_crystal_size_mid 0.12
_exptl_crystal_size_min 0.04
_refine_diff_density_max 1.291
_refine_diff_density_min -1.864
_refine_ls_extinction_method none
_refine_ls_goodness_of_fit_ref 1.069
_refine_ls_hydrogen_treatment constr
_refine_ls_matrix_type full
_refine_ls_number_parameters 100
_refine_ls_number_reflns 1674
_refine_ls_number_restraints 0
_refine_ls_restrained_S_all 1.069
_refine_ls_R_factor_all 0.0383
_refine_ls_R_factor_gt 0.0375
_refine_ls_shift/su_max 0.001
_refine_ls_shift/su_mean 0.000
_refine_ls_structure_factor_coef Fsqd
_refine_ls_weighting_details 'w=1/[\s^2^(Fo^2^)+(0.0823P)^2^+0.6322P] where P=(Fo^2^+2Fc^2^)/3'
_refine_ls_weighting_scheme calc
_refine_ls_wR_factor_gt 0.1015
_refine_ls_wR_factor_ref 0.1022
_reflns_number_gt 1620
_reflns_number_total 1674
_reflns_threshold_expression >2\s(I)
_cod_data_source_file na0135.cif
_cod_data_source_block I
_cod_depositor_comments
;
The following automatic conversions were performed:
'_exptl_absorpt_correction_type' value 'Multi-scan' changed to
'multi-scan' according to
'/home/saulius/struct/CIF-dictionaries/cif_core.dic' dictionary named
'cif_core.dic' version 2.4.1 from 2010-06-29.

Automatic conversion script
Id: cif_fix_enum 1527 2010-12-29 10:47:43Z saulius 

The following automatic conversions were performed:

'_exptl_absorpt_correction_type' value 'Multi-scan' changed to
'multi-scan' according to
/home/saulius/struct/CIF-dictionaries/cif_core.dic dictionary named
'cif_core.dic' version 2.4.1 from 2010-06-29.

Automatic conversion script
Id: cif_fix_values 1715 2011-07-08 13:25:40Z adriana 
;
_cod_original_cell_volume 376.98(16)
_cod_original_sg_symbol_H-M P-1
_cod_database_code 2103326

loop_
_symmetry_equiv_pos_as_xyz
'x, y, z'
'-x, -y, -z'

loop_
_atom_site_label
_atom_site_fract_x
_atom_site_fract_y
_atom_site_fract_z
_atom_site_U_iso_or_equiv
_atom_site_adp_type
_atom_site_calc_flag
_atom_site_refinement_flags
_atom_site_occupancy
_atom_site_type_symbol
C1 0.4449(7) 0.3288(6) 0.3513(6) 0.0159(8) Uani d . 1 C
N1 0.3913(6) 0.4158(6) 0.1884(5) 0.0219(8) Uani d . 1 N
C2 0.6412(7) 0.2368(6) 0.3906(6) 0.0173(8) Uani d . 1 C
I2 0.85816(4) 0.22346(3) 0.19084(3) 0.01932(15) Uani d . 1 I
C3 0.6972(7) 0.1579(6) 0.5580(6) 0.0204(9) Uani d . 1 C
C4 0.5607(7) 0.1669(6) 0.6939(6) 0.0200(8) Uani d . 1 C
C5 0.3661(7) 0.2556(6) 0.6540(6) 0.0176(8) Uani d . 1 C
N5 0.2134(7) 0.2636(5) 0.7936(5) 0.0205(8) Uani d . 1 N
O51 0.0377(6) 0.3326(6) 0.7592(5) 0.0282(8) Uani d . 1 O
O52 0.2667(6) 0.1987(6) 0.9413(4) 0.0283(8) Uani d . 1 O
C6 0.3051(7) 0.3348(6) 0.4907(6) 0.0180(8) Uani d . 1 C
H1A 0.4812 0.4160 0.1024 0.026 Uiso calc R 1 H
H1B 0.2668 0.4719 0.1692 0.026 Uiso calc R 1 H
H3 0.8312 0.0968 0.5795 0.025 Uiso calc R 1 H
H4 0.5982 0.1150 0.8086 0.024 Uiso calc R 1 H
H6 0.1696 0.3934 0.4714 0.022 Uiso calc R 1 H

loop_
_atom_site_aniso_label
_atom_site_aniso_U_11
_atom_site_aniso_U_22
_atom_site_aniso_U_33
_atom_site_aniso_U_12
_atom_site_aniso_U_13
_atom_site_aniso_U_23
C1 0.018(2) 0.0155(19) 0.0126(19) -0.0095(15) 0.0021(16) -0.0016(15)
N1 0.0179(17) 0.029(2) 0.0154(17) -0.0018(15) 0.0001(14) -0.0024(15)
C2 0.0178(19) 0.0142(18) 0.019(2) -0.0031(15) 0.0049(16) -0.0055(15)
I2 0.0192(2) 0.0186(2) 0.0180(2) -0.00292(12) 0.00588(13) -0.00399(14)
C3 0.019(2) 0.019(2) 0.021(2) -0.0011(16) 0.0005(18) -0.0029(17)
C4 0.023(2) 0.020(2) 0.015(2) -0.0029(16) -0.0009(17) -0.0016(16)
C5 0.022(2) 0.0138(17) 0.0153(18) -0.0068(15) 0.0061(15) -0.0029(15)
N5 0.029(2) 0.0177(18) 0.0151(18) -0.0066(14) 0.0046(15) -0.0052(15)
O51 0.0228(17) 0.035(2) 0.0239(19) 0.0037(15) 0.0051(15) -0.0083(16)
O52 0.036(2) 0.036(2) 0.0109(16) -0.0048(16) 0.0040(14) -0.0048(14)
C6 0.020(2) 0.0171(19) 0.016(2) -0.0039(16) 0.0027(16) -0.0040(15)

loop_
_atom_type_symbol
_atom_type_description
_atom_type_scat_dispersion_real
_atom_type_scat_dispersion_imag
_atom_type_scat_source
C C 0.0033 0.0016 'International Tables Vol C Tables 4.2.6.8 and 6.1.1.4'
H H 0.0000 0.0000 'International Tables Vol C Tables 4.2.6.8 and 6.1.1.4'
I I -0.4742 1.8119 'International Tables Vol C Tables 4.2.6.8 and 6.1.1.4'
N N 0.0061 0.0033 'International Tables Vol C Tables 4.2.6.8 and 6.1.1.4'
O O 0.0106 0.0060 'International Tables Vol C Tables 4.2.6.8 and 6.1.1.4'

loop_
_geom_angle_atom_site_label_1
_geom_angle_atom_site_label_2
_geom_angle_atom_site_label_3
_geom_angle
_geom_angle_publ_flag
N1 C1 C2 122.8(4) no
N1 C1 C6 120.4(4) no
C2 C1 C6 116.7(4) no
C1 N1 H1A 120.0 no
C1 N1 H1B 120.0 no
H1A N1 H1B 120.0 no
C3 C2 C1 121.9(4) no
C3 C2 I2 119.1(3) no
C1 C2 I2 119.0(3) no
C4 C3 C2 121.1(4) no
C4 C3 H3 119.5 no
C2 C3 H3 119.5 no
C3 C4 C5 116.6(4) no
C3 C4 H4 121.7 no
C5 C4 H4 121.7 no
C6 C5 C4 124.0(4) no
C6 C5 N5 117.3(4) no
C4 C5 N5 118.7(4) no
O51 N5 O52 122.6(5) no
O51 N5 C5 118.9(4) no
O52 N5 C5 118.5(4) no
C5 C6 C1 119.7(4) no
C5 C6 H6 120.1 no
C1 C6 H6 120.1 no

loop_
_geom_bond_atom_site_label_1
_geom_bond_atom_site_label_2
_geom_bond_distance
_geom_bond_publ_flag
C1 C2 1.406(6) y
C2 C3 1.392(6) y
C3 C4 1.387(7) y
C4 C5 1.389(6) y
C5 C6 1.372(6) y
C6 C1 1.415(6) y
C1 N1 1.361(6) y
C5 N5 1.469(6) y
N5 O51 1.226(6) y
N5 O52 1.233(5) y
C2 I2 2.099(4) y
N1 H1A 0.8800 no
N1 H1B 0.8800 no
C3 H3 0.9500 no
C4 H4 0.9500 no
C6 H6 0.9500 no

loop_
_geom_hbond_atom_site_label_D
_geom_hbond_atom_site_label_H
_geom_hbond_atom_site_label_A
_geom_hbond_site_symmetry_A
_geom_hbond_distance_DH
_geom_hbond_distance_HA
_geom_hbond_distance_DA
_geom_hbond_angle_DHA
_geom_hbond_publ_flag
N1 H1A I2 . 0.88 2.76 3.237(4) 115 y
N1 H1A N1 2_665 0.88 2.44 3.212(6) 147 y
N1 H1B O51 2_566 0.88 2.51 3.311(6) 152 y

loop_
_geom_torsion_atom_site_label_1
_geom_torsion_atom_site_label_2
_geom_torsion_atom_site_label_3
_geom_torsion_atom_site_label_4
_geom_torsion
_geom_torsion_publ_flag
C4 C5 N5 O51 -176.1(5) no
C4 C5 N5 O52 3.2(7) y
C6 C5 N5 O51 3.0(7) y
C6 C5 N5 O52 -177.7(4) no

loop_
_cod_related_entry_id
_cod_related_entry_database
_cod_related_entry_code
1 ChemSpider 200252
